data_7054782
loop_
_publ_author_name
'Zhang, WeiChuan'
'Lu, Xiaoming'
'Wang, Guo'
'Cheng, Yifeng'
'Zhang, Bo'

_publ_section_title
;
 Methyl-substituted enhancement of antitumor activity in square-planar
 metal complex and analysis of \DE, \DG, CV, UV-vis and luminescence
;
_journal_issue 6
_journal_name_full 'New J. Chem.'
_journal_page_first 4869
_journal_paper_doi 10.1039/C4NJ01953A
_journal_volume 39
_journal_year 2015
_chemical_formula_sum 'C17 H20 Cu N4 O7'
_chemical_formula_weight 455.91
_space_group_crystal_system triclinic
_space_group_IT_number 2
_space_group_name_Hall '-P 1'
_space_group_name_H-M_alt 'P -1'
_symmetry_space_group_name_Hall '-P 1'
_symmetry_space_group_name_H-M 'P -1'
_atom_sites_solution_hydrogens mixed
_audit_creation_method SHELXL-2014/6
_audit_update_record
;
2015-03-28 deposited with the CCDC.
2015-04-08 downloaded from the CCDC.
;
_cell_angle_alpha 102.2790(10)
_cell_angle_beta 90.4280(10)
_cell_angle_gamma 106.080(2)
_cell_formula_units_Z 2
_cell_length_a 7.3950(8)
_cell_length_b 10.7830(11)
_cell_length_c 12.3600(14)
_cell_measurement_reflns_used 1054
_cell_measurement_temperature 298(2)
_cell_measurement_theta_max 20.616
_cell_measurement_theta_min 2.874
_cell_volume 923.05(17)
_computing_cell_refinement 'Bruker SMART'
_computing_data_collection 'Bruker SMART'
_computing_data_reduction 'Bruker SHELXTL'
_computing_molecular_graphics 'Bruker SHELXTL'
_computing_publication_material 'Bruker SHELXTL'
_computing_structure_refinement 'SHELXL-2014/6 (Sheldrick, 2014)'
_computing_structure_solution 'SHELXS-97 (Sheldrick, 1990)'
_diffrn_ambient_temperature 298(2)
_diffrn_measured_fraction_theta_full 0.946
_diffrn_measured_fraction_theta_max 0.966
_diffrn_measurement_device_type 'CCD area detector'
_diffrn_radiation_type MoK\a
_diffrn_radiation_wavelength 0.71073
_diffrn_reflns_av_unetI/netI 0.1782
_diffrn_reflns_Laue_measured_fraction_full 0.946
_diffrn_reflns_Laue_measured_fraction_max 0.966
_diffrn_reflns_limit_h_max 8
_diffrn_reflns_limit_h_min -8
_diffrn_reflns_limit_k_max 12
_diffrn_reflns_limit_k_min -12
_diffrn_reflns_limit_l_max 14
_diffrn_reflns_limit_l_min -14
_diffrn_reflns_number 3131
_diffrn_reflns_point_group_measured_fraction_full 0.946
_diffrn_reflns_point_group_measured_fraction_max 0.966
_diffrn_reflns_theta_full 25.242
_diffrn_reflns_theta_max 25.020
_diffrn_reflns_theta_min 2.874
_exptl_absorpt_coefficient_mu 1.234
_exptl_crystal_colour green
_exptl_crystal_density_diffrn 1.640
_exptl_crystal_description block
_exptl_crystal_F_000 470
_exptl_crystal_size_max 0.400
_exptl_crystal_size_mid 0.150
_exptl_crystal_size_min 0.130
_refine_diff_density_max 3.667
_refine_diff_density_min -1.164
_refine_diff_density_rms 0.197
_refine_ls_extinction_method none
_refine_ls_goodness_of_fit_ref 1.028
_refine_ls_hydrogen_treatment constr
_refine_ls_matrix_type full
_refine_ls_number_parameters 267
_refine_ls_number_reflns 3131
_refine_ls_number_restraints 0
_refine_ls_restrained_S_all 1.028
_refine_ls_R_factor_all 0.1552
_refine_ls_R_factor_gt 0.1210
_refine_ls_shift/su_max 0.000
_refine_ls_shift/su_mean 0.000
_refine_ls_structure_factor_coef Fsqd
_refine_ls_weighting_details 'w=1/[\s^2^(Fo^2^)+(0.0981P)^2^+15.7417P] where P=(Fo^2^+2Fc^2^)/3'
_refine_ls_weighting_scheme calc
_refine_ls_wR_factor_gt 0.2882
_refine_ls_wR_factor_ref 0.3250
_reflns_Friedel_coverage 0.000
_reflns_number_gt 2274
_reflns_number_total 3131
_reflns_threshold_expression 'I > 2\s(I)'
_cod_data_source_file c4nj01953a1.cif
_cod_data_source_block 110523b
_cod_depositor_comments 'Adding full bibliography for 7054782--7054783.cif.'
_cod_database_code 7054782
_shelx_space_group_comment
;
The symmetry employed for this shelxl refinement is uniquely defined
by the following loop, which should always be used as a source of
symmetry information in preference to the above space-group names.
They are only intended as comments.
;
_shelx_estimated_absorpt_t_min 0.638
_shelx_estimated_absorpt_t_max 0.856
_shelxl_version_number 2014/6

loop_
_space_group_symop_operation_xyz
'x, y, z'
'-x, -y, -z'

loop_
_atom_site_label
_atom_site_type_symbol
_atom_site_fract_x
_atom_site_fract_y
_atom_site_fract_z
_atom_site_U_iso_or_equiv
_atom_site_adp_type
_atom_site_occupancy
_atom_site_site_symmetry_order
_atom_site_calc_flag
_atom_site_refinement_flags_posn
_atom_site_refinement_flags_adp
_atom_site_refinement_flags_occupancy
_atom_site_disorder_assembly
_atom_site_disorder_group
Cu1 Cu 0.3511(2) 0.62507(14) 0.77927(10) 0.0229(5) Uani 1 1 d . . . . .
N1 N 0.3761(14) 0.7466(10) 0.9270(8) 0.026(2) Uani 1 1 d . . . . .
N2 N 0.2849(14) 0.5202(10) 0.6232(8) 0.027(2) Uani 1 1 d . . . . .
N3 N 0.5431(15) 0.7476(10) 0.6993(8) 0.029(2) Uani 1 1 d . . . . .
N4 N 0.7396(18) 0.0321(13) 0.2157(12) 0.050(3) Uani 1 1 d . . . . .
O1 O 0.0917(13) 0.5558(10) 0.8163(7) 0.043(3) Uani 1 1 d . . . . .
O2 O -0.1184(12) 0.6034(9) 0.9325(7) 0.037(2) Uani 1 1 d . . . . .
O3 O 0.5168(13) 0.5102(9) 0.8361(8) 0.041(2) Uani 1 1 d . . . . .
H3I H 0.6292 0.5398 0.8653 0.049 Uiso 1 1 d R U . . .
H3J H 0.4607 0.4431 0.8611 0.049 Uiso 1 1 d R U . . .
O4 O 0.8079(18) 0.1488(12) 0.2640(11) 0.070(4) Uani 1 1 d . . . . .
O5 O 0.642(2) 0.0047(12) 0.1301(11) 0.081(4) Uani 1 1 d . . . . .
O6 O 0.776(2) -0.0595(14) 0.2478(12) 0.083(4) Uani 1 1 d . . . . .
O7 O 0.6584(13) 0.7061(10) 0.0813(8) 0.042(2) Uani 1 1 d . . . . .
H7C H 0.7414 0.6848 0.0400 0.050 Uiso 1 1 d R U . . .
H7D H 0.7104 0.7782 0.1277 0.050 Uiso 1 1 d R U . . .
C1 C 0.0466(17) 0.6167(13) 0.9058(10) 0.032(3) Uani 1 1 d . . . . .
C2 C 0.200(4) 0.737(3) 0.971(2) 0.039(6) Uani 0.55(3) 1 d . . P A 1
H2 H 0.1648 0.8130 0.9541 0.046 Uiso 0.55(3) 1 calc R U P A 1
C2' C 0.212(5) 0.676(4) 0.986(3) 0.039(6) Uani 0.45(3) 1 d . . P A 2
H2' H 0.2476 0.6011 1.0041 0.046 Uiso 0.45(3) 1 calc R U P A 2
C3 C 0.187(3) 0.754(2) 1.0889(12) 0.073(6) Uani 1 1 d . . . . .
H3A H 0.0587 0.7449 1.1064 0.110 Uiso 0.55(3) 1 calc R U P A 1
H3B H 0.2303 0.6874 1.1135 0.110 Uiso 0.55(3) 1 calc R U P A 1
H3C H 0.2649 0.8401 1.1258 0.110 Uiso 0.55(3) 1 calc R U P A 1
H3'A H 0.1477 0.8279 1.0774 0.110 Uiso 0.45(3) 1 d R U P A 2
H3'B H 0.3032 0.7853 1.1349 0.110 Uiso 0.45(3) 1 d R U P A 2
H3'C H 0.0920 0.6995 1.1247 0.110 Uiso 0.45(3) 1 d R U P A 2
C4 C 0.1712(19) 0.3969(13) 0.5860(10) 0.033(3) Uani 1 1 d . . . . .
C5 C 0.1118(19) 0.3558(14) 0.4721(9) 0.037(3) Uani 1 1 d . . . . .
H5 H 0.0368 0.2694 0.4454 0.045 Uiso 1 1 calc R U . . .
C6 C 0.156(2) 0.4321(15) 0.4029(10) 0.044(4) Uani 1 1 d . . . . .
H6 H 0.1093 0.4013 0.3291 0.053 Uiso 1 1 calc R U . . .
C7 C 0.2757(19) 0.5622(15) 0.4395(10) 0.037(3) Uani 1 1 d . . . . .
C8 C 0.3389(18) 0.5972(12) 0.5511(9) 0.027(3) Uani 1 1 d . . . . .
C9 C 0.4739(19) 0.7216(14) 0.5932(10) 0.036(3) Uani 1 1 d . . . . .
C10 C 0.537(2) 0.8072(14) 0.5236(11) 0.037(3) Uani 1 1 d . . . . .
C11 C 0.685(2) 0.9234(15) 0.5681(14) 0.051(4) Uani 1 1 d . . . . .
H11 H 0.7306 0.9852 0.5253 0.061 Uiso 1 1 calc R U . . .
C12 C 0.757(2) 0.9439(15) 0.6709(13) 0.048(4) Uani 1 1 d . . . . .
H12 H 0.8584 1.0181 0.6978 0.058 Uiso 1 1 calc R U . . .
C13 C 0.6850(18) 0.8569(13) 0.7406(11) 0.034(3) Uani 1 1 d . . . . .
C14 C 0.338(2) 0.6540(16) 0.3708(11) 0.043(4) Uani 1 1 d . . . . .
H14 H 0.2927 0.6315 0.2968 0.052 Uiso 1 1 calc R U . . .
C15 C 0.459(3) 0.7710(19) 0.4114(12) 0.057(5) Uani 1 1 d . . . . .
H15 H 0.4948 0.8310 0.3660 0.069 Uiso 1 1 calc R U . . .
C16 C 0.1213(19) 0.3079(12) 0.6619(10) 0.034(3) Uani 1 1 d . . . . .
H16A H 0.0397 0.2242 0.6228 0.051 Uiso 1 1 calc R U . . .
H16B H 0.2338 0.2952 0.6912 0.051 Uiso 1 1 calc R U . . .
H16C H 0.0574 0.3459 0.7218 0.051 Uiso 1 1 calc R U . . .
C17 C 0.773(2) 0.8752(16) 0.8507(12) 0.051(4) Uani 1 1 d . . . . .
H17A H 0.8712 0.9575 0.8680 0.076 Uiso 1 1 calc R U . . .
H17B H 0.6798 0.8766 0.9044 0.076 Uiso 1 1 calc R U . . .
H17C H 0.8255 0.8036 0.8524 0.076 Uiso 1 1 calc R U . . .

loop_
_atom_site_aniso_label
_atom_site_aniso_U_11
_atom_site_aniso_U_22
_atom_site_aniso_U_33
_atom_site_aniso_U_23
_atom_site_aniso_U_13
_atom_site_aniso_U_12
Cu1 0.0261(8) 0.0268(8) 0.0153(7) 0.0041(5) 0.0015(5) 0.0070(6)
N1 0.022(5) 0.030(5) 0.023(5) 0.005(4) 0.005(4) 0.007(4)
N2 0.024(5) 0.032(5) 0.026(5) 0.002(4) 0.004(4) 0.013(4)
N3 0.034(6) 0.032(5) 0.028(5) 0.010(4) 0.009(4) 0.017(5)
N4 0.041(8) 0.049(8) 0.064(9) 0.013(7) 0.006(7) 0.019(6)
O1 0.031(5) 0.058(6) 0.026(5) -0.020(4) -0.002(4) 0.011(5)
O2 0.028(5) 0.036(5) 0.040(5) 0.000(4) 0.006(4) 0.004(4)
O3 0.033(5) 0.044(5) 0.047(6) 0.004(4) -0.013(4) 0.018(4)
O4 0.068(8) 0.054(7) 0.082(9) -0.009(6) -0.023(7) 0.025(6)
O5 0.110(12) 0.049(7) 0.075(9) 0.006(6) -0.032(8) 0.014(7)
O6 0.094(11) 0.070(9) 0.095(10) 0.045(8) -0.016(8) 0.020(8)
O7 0.041(6) 0.049(6) 0.037(5) 0.009(4) 0.011(4) 0.017(5)
C1 0.023(7) 0.037(7) 0.032(7) 0.010(5) -0.007(5) 0.003(6)
C2 0.028(9) 0.026(15) 0.048(12) 0.012(12) 0.001(8) -0.016(13)
C2' 0.028(9) 0.026(15) 0.048(12) 0.012(12) 0.001(8) -0.016(13)
C3 0.062(11) 0.101(15) 0.020(7) -0.013(8) 0.013(7) -0.016(10)
C4 0.036(7) 0.044(7) 0.022(6) -0.005(5) 0.000(5) 0.023(6)
C5 0.043(8) 0.052(8) 0.017(6) -0.008(6) -0.008(5) 0.027(7)
C6 0.061(10) 0.061(9) 0.015(6) -0.007(6) -0.005(6) 0.037(8)
C7 0.044(8) 0.060(9) 0.027(6) 0.018(6) 0.014(6) 0.038(7)
C8 0.032(7) 0.042(7) 0.016(5) 0.010(5) 0.006(5) 0.025(6)
C9 0.039(8) 0.055(8) 0.027(6) 0.012(6) 0.013(5) 0.033(7)
C10 0.043(8) 0.050(8) 0.033(7) 0.024(6) 0.017(6) 0.027(7)
C11 0.056(10) 0.052(9) 0.065(10) 0.038(8) 0.037(8) 0.028(8)
C12 0.048(9) 0.044(8) 0.053(9) 0.012(7) 0.018(7) 0.013(7)
C13 0.027(7) 0.036(7) 0.044(7) 0.011(6) 0.015(6) 0.015(6)
C14 0.056(9) 0.061(10) 0.027(7) 0.015(6) 0.008(6) 0.037(8)
C15 0.088(13) 0.083(13) 0.037(8) 0.049(9) 0.035(8) 0.055(11)
C16 0.036(7) 0.031(7) 0.029(6) 0.003(5) -0.004(5) 0.002(6)
C17 0.043(9) 0.055(9) 0.045(8) 0.022(7) 0.000(7) -0.010(7)

loop_
_atom_type_symbol
_atom_type_description
_atom_type_scat_dispersion_real
_atom_type_scat_dispersion_imag
_atom_type_scat_source
C C 0.0033 0.0016 'International Tables Vol C Tables 4.2.6.8 and 6.1.1.4'
H H 0.0000 0.0000 'International Tables Vol C Tables 4.2.6.8 and 6.1.1.4'
N N 0.0061 0.0033 'International Tables Vol C Tables 4.2.6.8 and 6.1.1.4'
O O 0.0106 0.0060 'International Tables Vol C Tables 4.2.6.8 and 6.1.1.4'
Cu Cu 0.3201 1.2651 'International Tables Vol C Tables 4.2.6.8 and 6.1.1.4'

loop_
_geom_angle_atom_site_label_1
_geom_angle_atom_site_label_2
_geom_angle_atom_site_label_3
_geom_angle
O1 Cu1 N1 83.7(4)
O1 Cu1 N2 90.4(4)
N1 Cu1 N2 168.0(4)
O1 Cu1 N3 149.3(4)
N1 Cu1 N3 99.1(4)
N2 Cu1 N3 80.8(4)
O1 Cu1 O3 107.4(4)
N1 Cu1 O3 93.0(4)
N2 Cu1 O3 98.7(4)
N3 Cu1 O3 103.0(4)
C2 N1 Cu1 111.0(13)
C2' N1 Cu1 103.4(14)
C8 N2 C4 118.9(10)
C8 N2 Cu1 110.9(8)
C4 N2 Cu1 129.0(8)
C13 N3 C9 120.5(11)
C13 N3 Cu1 130.5(8)
C9 N3 Cu1 107.0(9)
O5 N4 O6 117.5(14)
O5 N4 O4 120.1(14)
O6 N4 O4 122.2(15)
C1 O1 Cu1 115.7(8)
Cu1 O3 H3I 126.3
Cu1 O3 H3J 119.0
H3I O3 H3J 108.4
H7C O7 H7D 108.7
O2 C1 O1 124.5(11)
O2 C1 C2' 123.0(18)
O1 C1 C2' 110.6(19)
O2 C1 C2 117.5(16)
O1 C1 C2 116.3(16)
N1 C2 C3 119(2)
N1 C2 C1 112(2)
C3 C2 C1 112(2)
N1 C2 H2 104.0
C3 C2 H2 104.0
C1 C2 H2 104.0
C3 C2' C1 118(3)
C3 C2' N1 113(2)
C1 C2' N1 108(2)
C3 C2' H2' 105.6
C1 C2' H2' 105.6
N1 C2' H2' 105.6
C2 C3 H3A 109.5
C2 C3 H3B 109.5
H3A C3 H3B 109.5
C2 C3 H3C 109.5
H3A C3 H3C 109.5
H3B C3 H3C 109.5
C2' C3 H3'A 110.1
C2' C3 H3'B 110.2
H3'A C3 H3'B 109.5
C2' C3 H3'C 108.1
H3'A C3 H3'C 109.5
H3'B C3 H3'C 109.5
N2 C4 C5 117.9(12)
N2 C4 C16 119.8(10)
C5 C4 C16 122.2(12)
C6 C5 C4 123.4(14)
C6 C5 H5 118.3
C4 C5 H5 118.3
C5 C6 C7 119.9(12)
C5 C6 H6 120.1
C7 C6 H6 120.1
C8 C7 C6 115.1(12)
C8 C7 C14 119.8(14)
C6 C7 C14 125.0(12)
N2 C8 C7 124.5(12)
N2 C8 C9 116.2(10)
C7 C8 C9 119.2(11)
N3 C9 C10 122.6(13)
N3 C9 C8 117.6(11)
C10 C9 C8 119.8(12)
C9 C10 C11 116.7(13)
C9 C10 C15 119.1(14)
C11 C10 C15 124.1(13)
C12 C11 C10 119.7(13)
C12 C11 H11 120.2
C10 C11 H11 120.2
C11 C12 C13 122.1(15)
C11 C12 H12 119.0
C13 C12 H12 119.0
N3 C13 C12 118.3(13)
N3 C13 C17 119.6(12)
C12 C13 C17 121.8(13)
C15 C14 C7 120.5(13)
C15 C14 H14 119.7
C7 C14 H14 119.7
C14 C15 C10 121.4(13)
C14 C15 H15 119.3
C10 C15 H15 119.3
C4 C16 H16A 109.5
C4 C16 H16B 109.5
H16A C16 H16B 109.5
C4 C16 H16C 109.5
H16A C16 H16C 109.5
H16B C16 H16C 109.5
C13 C17 H17A 109.5
C13 C17 H17B 109.5
H17A C17 H17B 109.5
C13 C17 H17C 109.5
H17A C17 H17C 109.5
H17B C17 H17C 109.5

loop_
_geom_bond_atom_site_label_1
_geom_bond_atom_site_label_2
_geom_bond_distance
Cu1 O1 1.953(9)
Cu1 N1 1.982(9)
Cu1 N2 1.998(9)
Cu1 N3 2.068(10)
Cu1 O3 2.174(9)
N1 C2 1.40(3)
N1 C2' 1.53(3)
N2 C8 1.333(15)
N2 C4 1.342(17)
N3 C13 1.342(17)
N3 C9 1.347(16)
N4 O5 1.209(17)
N4 O6 1.231(17)
N4 O4 1.232(17)
O1 C1 1.258(16)
O2 C1 1.244(15)
O3 H3I 0.8500
O3 H3J 0.8500
O7 H7C 0.8499
O7 H7D 0.8500
C1 C2' 1.47(4)
C1 C2 1.53(3)
C2 C3 1.44(3)
C2 H2 0.9800
C2' C3 1.41(4)
C2' H2' 0.9800
C3 H3A 0.9600
C3 H3B 0.9600
C3 H3C 0.9600
C3 H3'A 0.9600
C3 H3'B 0.9600
C3 H3'C 0.9600
C4 C5 1.411(16)
C4 C16 1.459(18)
C5 C6 1.29(2)
C5 H5 0.9300
C6 C7 1.41(2)
C6 H6 0.9300
C7 C8 1.391(17)
C7 C14 1.42(2)
C8 C9 1.421(19)
C9 C10 1.385(18)
C10 C11 1.41(2)
C10 C15 1.43(2)
C11 C12 1.32(2)
C11 H11 0.9300
C12 C13 1.408(19)
C12 H12 0.9300
C13 C17 1.45(2)
C14 C15 1.32(2)
C14 H14 0.9300
C15 H15 0.9300
C16 H16A 0.9600
C16 H16B 0.9600
C16 H16C 0.9600
C17 H17A 0.9600
C17 H17B 0.9600
C17 H17C 0.9600

loop_
_geom_torsion_atom_site_label_1
_geom_torsion_atom_site_label_2
_geom_torsion_atom_site_label_3
_geom_torsion_atom_site_label_4
_geom_torsion
Cu1 O1 C1 O2 165.8(10)
Cu1 O1 C1 C2' -30(2)
Cu1 O1 C1 C2 1(2)
Cu1 N1 C2 C3 146(2)
Cu1 N1 C2 C1 13(3)
O2 C1 C2 N1 -175.2(17)
O1 C1 C2 N1 -10(3)
O2 C1 C2 C3 48(3)
O1 C1 C2 C3 -146(2)
O2 C1 C2' C3 -19(4)
O1 C1 C2' C3 177(2)
O2 C1 C2' N1 -148.4(17)
O1 C1 C2' N1 47(3)
Cu1 N1 C2' C3 -172(3)
Cu1 N1 C2' C1 -40(3)
C8 N2 C4 C5 -1.1(17)
Cu1 N2 C4 C5 165.3(9)
C8 N2 C4 C16 175.7(11)
Cu1 N2 C4 C16 -17.9(17)
N2 C4 C5 C6 -2(2)
C16 C4 C5 C6 -179.1(13)
C4 C5 C6 C7 2(2)
C5 C6 C7 C8 0.7(19)
C5 C6 C7 C14 178.4(13)
C4 N2 C8 C7 4.5(18)
Cu1 N2 C8 C7 -164.3(10)
C4 N2 C8 C9 -173.9(11)
Cu1 N2 C8 C9 17.4(13)
C6 C7 C8 N2 -4.2(18)
C14 C7 C8 N2 177.9(11)
C6 C7 C8 C9 174.1(11)
C14 C7 C8 C9 -3.8(18)
C13 N3 C9 C10 -3.2(18)
Cu1 N3 C9 C10 162.4(10)
C13 N3 C9 C8 173.0(11)
Cu1 N3 C9 C8 -21.5(13)
N2 C8 C9 N3 3.7(16)
C7 C8 C9 N3 -174.8(11)
N2 C8 C9 C10 179.9(11)
C7 C8 C9 C10 1.5(18)
N3 C9 C10 C11 1.9(19)
C8 C9 C10 C11 -174.1(12)
N3 C9 C10 C15 178.7(12)
C8 C9 C10 C15 2.7(19)
C9 C10 C11 C12 1(2)
C15 C10 C11 C12 -175.2(14)
C10 C11 C12 C13 -4(2)
C9 N3 C13 C12 1.0(18)
Cu1 N3 C13 C12 -160.7(10)
C9 N3 C13 C17 -172.6(12)
Cu1 N3 C13 C17 25.7(18)
C11 C12 C13 N3 2(2)
C11 C12 C13 C17 175.8(15)
C8 C7 C14 C15 2(2)
C6 C7 C14 C15 -175.8(14)
C7 C14 C15 C10 2(2)
C9 C10 C15 C14 -5(2)
C11 C10 C15 C14 171.9(14)
